data_4100198
_journal_name_full 'Journal of the American Chemical Society'
_journal_paper_doi 10.1021/ja0508727
_journal_year 2005
_chemical_formula_sum 'C30 H24 N2 O3'
_chemical_formula_weight 460.51
_space_group_IT_number 2
_symmetry_cell_setting triclinic
_symmetry_space_group_name_Hall '-P 1'
_symmetry_space_group_name_H-M 'P -1'
_cell_angle_alpha 91.335(3)
_cell_angle_beta 98.148(3)
_cell_angle_gamma 91.295(3)
_cell_formula_units_Z 2
_cell_length_a 9.7716(15)
_cell_length_b 10.2228(16)
_cell_length_c 12.723(2)
_cell_measurement_temperature 293(2)
_cell_volume 1257.4(3)
_diffrn_ambient_temperature 293(2)
_exptl_crystal_density_diffrn 1.216
_cod_depositor_comments
;
The following automatic conversions were performed:
'_symmetry_cell_setting' value 'Triclinic' changed to 'triclinic'
according to '/home/saulius/struct/CIF-dictionaries/cif_core.dic'
dictionary named 'cif_core.dic' version 2.4.1 from 2010-06-29.

Automatic conversion script
Id: cif_fix_enum 1527 2010-12-29 10:47:43Z saulius 
;
_cod_database_code 4100198

loop_
_symmetry_equiv_pos_as_xyz
'x, y, z'
'-x, -y, -z'

loop_
_atom_site_label
_atom_site_type_symbol
_atom_site_fract_x
_atom_site_fract_y
_atom_site_fract_z
_atom_site_U_iso_or_equiv
_atom_site_adp_type
_atom_site_occupancy
_atom_site_symmetry_multiplicity
_atom_site_calc_flag
_atom_site_refinement_flags
_atom_site_disorder_assembly
_atom_site_disorder_group
N1 N 0.3330(2) 0.6606(2) 0.00222(17) 0.0572(6) Uani 1 1 d . . .
N2 N 0.2475(2) 0.45941(19) 0.00403(15) 0.0526(5) Uani 1 1 d . . .
C1 C 0.2864(3) 0.5574(3) -0.05820(19) 0.0539(7) Uani 1 1 d . . .
O2 O -0.0278(2) 0.0130(2) -0.32034(16) 0.0793(6) Uani 1 1 d . . .
O1 O 0.3822(2) 0.77647(19) -0.16270(17) 0.0809(6) Uani 1 1 d . . .
C2 C 0.2843(3) 0.5560(3) -0.1742(2) 0.0558(7) Uani 1 1 d . . .
C25 C 0.1153(3) 0.0771(3) -0.10226(19) 0.0555(7) Uani 1 1 d . . .
C27 C 0.2974(3) 0.2356(3) -0.0441(2) 0.0632(7) Uani 1 1 d . . .
H27A H 0.3912 0.2574 -0.0301 0.076 Uiso 1 1 calc R . .
C26 C 0.2543(3) 0.1110(3) -0.0803(2) 0.0652(7) Uani 1 1 d . . .
H26A H 0.3199 0.0490 -0.0900 0.078 Uiso 1 1 calc R . .
C23 C 0.0625(3) 0.2951(3) -0.04713(18) 0.0567(7) Uani 1 1 d . . .
H23A H -0.0027 0.3564 -0.0349 0.068 Uiso 1 1 calc R . .
C16 C 0.2352(3) 0.4293(3) 0.19839(19) 0.0527(6) Uani 1 1 d . . .
C22 C 0.2007(3) 0.3276(2) -0.02865(18) 0.0501(6) Uani 1 1 d . . .
C24 C 0.0209(3) 0.1697(3) -0.0843(2) 0.0613(7) Uani 1 1 d . . .
H24A H -0.0730 0.1479 -0.0974 0.074 Uiso 1 1 calc R . .
C15 C 0.2714(2) 0.5054(2) 0.10940(18) 0.0525(7) Uani 1 1 d . . .
C3 C 0.3338(3) 0.6679(3) -0.2208(2) 0.0638(7) Uani 1 1 d . . .
C9 C 0.3810(3) 0.7241(3) 0.1925(2) 0.0582(7) Uani 1 1 d . . .
C8 C 0.3251(3) 0.6301(2) 0.1060(2) 0.0541(7) Uani 1 1 d . . .
C7 C 0.2367(3) 0.4508(3) -0.2431(2) 0.0698(8) Uani 1 1 d . . .
H7A H 0.2022 0.3758 -0.2150 0.084 Uiso 1 1 calc R . .
C17 C 0.1395(3) 0.4771(3) 0.2591(2) 0.0676(8) Uani 1 1 d . . .
H17A H 0.0952 0.5547 0.2409 0.081 Uiso 1 1 calc R . .
C19 C 0.1733(3) 0.2968(3) 0.3748(2) 0.0739(9) Uani 1 1 d . . .
H19A H 0.1537 0.2531 0.4344 0.089 Uiso 1 1 calc R . .
C28 C 0.0716(3) -0.0571(3) -0.1501(2) 0.0700(8) Uani 1 1 d . . .
H28A H 0.1305 -0.1224 -0.1144 0.084 Uiso 1 1 calc R . .
H28B H -0.0228 -0.0770 -0.1392 0.084 Uiso 1 1 calc R . .
C21 C 0.2975(3) 0.3137(3) 0.2275(2) 0.0690(8) Uani 1 1 d . . .
H21A H 0.3617 0.2793 0.1877 0.083 Uiso 1 1 calc R . .
C29 C 0.0812(3) -0.0637(3) -0.2671(2) 0.0724(8) Uani 1 1 d . . .
H29A H 0.1704 -0.0292 -0.2801 0.087 Uiso 1 1 calc R . .
H29B H 0.0712 -0.1538 -0.2933 0.087 Uiso 1 1 calc R . .
C6 C 0.2390(3) 0.4542(3) -0.3512(2) 0.0748(8) Uani 1 1 d . . .
H6A H 0.2068 0.3826 -0.3950 0.090 Uiso 1 1 calc R . .
C30 C 0.0006(4) 0.1039(3) -0.3854(3) 0.0832(9) Uani 1 1 d . . .
C10 C 0.3927(3) 0.8558(3) 0.1724(2) 0.0745(9) Uani 1 1 d . . .
H10A H 0.3575 0.8857 0.1057 0.089 Uiso 1 1 calc R . .
C14 C 0.4313(3) 0.6829(3) 0.2930(2) 0.0735(8) Uani 1 1 d . . .
H14A H 0.4239 0.5948 0.3086 0.088 Uiso 1 1 calc R . .
C4 C 0.3354(3) 0.6701(3) -0.3292(2) 0.0808(9) Uani 1 1 d . . .
H4A H 0.3684 0.7447 -0.3589 0.097 Uiso 1 1 calc R . .
C20 C 0.2660(4) 0.2480(3) 0.3149(2) 0.0819(9) Uani 1 1 d . . .
H20A H 0.3086 0.1696 0.3330 0.098 Uiso 1 1 calc R . .
C18 C 0.1095(3) 0.4106(3) 0.3465(2) 0.0779(9) Uani 1 1 d . . .
H18A H 0.0449 0.4436 0.3865 0.093 Uiso 1 1 calc R . .
C5 C 0.2897(3) 0.5650(4) -0.3931(2) 0.0806(9) Uani 1 1 d . . .
H5A H 0.2928 0.5681 -0.4658 0.097 Uiso 1 1 calc R . .
C12 C 0.5035(4) 0.9017(4) 0.3482(3) 0.1002(12) Uani 1 1 d . . .
H12A H 0.5438 0.9612 0.4005 0.120 Uiso 1 1 calc R . .
C13 C 0.4930(3) 0.7715(4) 0.3710(3) 0.0922(10) Uani 1 1 d . . .
H13A H 0.5269 0.7428 0.4383 0.111 Uiso 1 1 calc R . .
O3 O 0.1137(3) 0.1205(3) -0.4076(3) 0.1506(12) Uani 1 1 d . . .
C11 C 0.4554(4) 0.9442(3) 0.2492(3) 0.0951(11) Uani 1 1 d . . .
H11A H 0.4648 1.0321 0.2336 0.114 Uiso 1 1 calc R . .
C31 C -0.1222(4) 0.1763(4) -0.4294(3) 0.1209(14) Uani 1 1 d . . .
H31A H -0.0956 0.2427 -0.4752 0.181 Uiso 1 1 calc R . .
H31B H -0.1623 0.2164 -0.3724 0.181 Uiso 1 1 calc R . .
H31C H -0.1887 0.1169 -0.4692 0.181 Uiso 1 1 calc R . .
H1 H 0.368(3) 0.759(3) -0.081(3) 0.128(13) Uiso 1 1 d . . .

loop_
_atom_site_aniso_label
_atom_site_aniso_U_11
_atom_site_aniso_U_22
_atom_site_aniso_U_33
_atom_site_aniso_U_23
_atom_site_aniso_U_13
_atom_site_aniso_U_12
N1 0.0602(14) 0.0528(14) 0.0583(13) -0.0001(12) 0.0098(11) -0.0097(11)
N2 0.0561(13) 0.0521(13) 0.0496(12) -0.0011(11) 0.0092(10) -0.0062(10)
C1 0.0524(16) 0.0574(17) 0.0520(15) 0.0028(14) 0.0092(12) -0.0051(13)
O2 0.0795(14) 0.0872(15) 0.0694(12) 0.0121(12) 0.0049(11) -0.0078(12)
O1 0.1076(17) 0.0622(13) 0.0732(14) 0.0065(11) 0.0164(12) -0.0191(11)
C2 0.0508(16) 0.0613(17) 0.0548(16) 0.0063(14) 0.0052(12) -0.0003(13)
C25 0.0682(19) 0.0521(17) 0.0455(14) 0.0014(13) 0.0072(13) -0.0085(15)
C27 0.0513(17) 0.0654(19) 0.0701(17) -0.0090(15) 0.0016(13) -0.0054(15)
C26 0.0656(19) 0.0590(18) 0.0691(18) -0.0077(15) 0.0040(15) 0.0039(15)
C23 0.0562(17) 0.0604(18) 0.0550(15) 0.0006(14) 0.0130(13) -0.0007(14)
C16 0.0563(16) 0.0544(17) 0.0462(14) -0.0044(13) 0.0055(12) -0.0051(13)
C22 0.0522(17) 0.0491(16) 0.0486(14) 0.0000(12) 0.0074(12) -0.0067(13)
C24 0.0565(17) 0.0666(19) 0.0601(16) -0.0001(15) 0.0082(13) -0.0148(15)
C15 0.0539(16) 0.0560(17) 0.0471(15) -0.0035(13) 0.0066(12) -0.0021(13)
C3 0.0663(19) 0.065(2) 0.0601(18) 0.0090(16) 0.0087(14) -0.0018(15)
C9 0.0531(16) 0.0583(18) 0.0637(18) -0.0123(15) 0.0139(13) -0.0059(13)
C8 0.0511(16) 0.0545(17) 0.0571(16) -0.0026(14) 0.0105(12) -0.0025(13)
C7 0.075(2) 0.077(2) 0.0573(17) -0.0014(16) 0.0103(14) -0.0065(16)
C17 0.074(2) 0.0693(19) 0.0613(17) 0.0022(15) 0.0153(15) 0.0077(15)
C19 0.092(2) 0.076(2) 0.0529(17) 0.0039(16) 0.0108(17) -0.0169(19)
C28 0.093(2) 0.0547(17) 0.0604(17) 0.0002(14) 0.0078(15) -0.0127(15)
C21 0.080(2) 0.067(2) 0.0633(18) 0.0043(16) 0.0210(15) 0.0085(16)
C29 0.090(2) 0.0613(18) 0.0625(18) -0.0030(15) 0.0025(16) -0.0066(17)
C6 0.082(2) 0.088(2) 0.0541(18) -0.0061(16) 0.0089(15) -0.0011(17)
C30 0.100(3) 0.077(2) 0.074(2) 0.0103(19) 0.015(2) -0.009(2)
C10 0.083(2) 0.063(2) 0.081(2) -0.0118(17) 0.0266(17) -0.0107(16)
C14 0.077(2) 0.0663(19) 0.072(2) -0.0134(17) -0.0021(16) -0.0036(16)
C4 0.099(2) 0.078(2) 0.066(2) 0.0169(18) 0.0120(17) -0.0083(18)
C20 0.113(3) 0.068(2) 0.0677(19) 0.0094(17) 0.0183(19) 0.0089(19)
C18 0.084(2) 0.095(2) 0.0589(18) -0.0009(18) 0.0249(16) 0.0030(19)
C5 0.080(2) 0.104(3) 0.0589(18) 0.015(2) 0.0138(16) 0.0052(19)
C12 0.102(3) 0.091(3) 0.106(3) -0.046(3) 0.021(2) -0.024(2)
C13 0.090(2) 0.101(3) 0.079(2) -0.026(2) -0.0029(18) -0.005(2)
O3 0.115(2) 0.167(3) 0.178(3) 0.096(2) 0.037(2) -0.003(2)
C11 0.112(3) 0.070(2) 0.108(3) -0.028(2) 0.043(2) -0.026(2)
C31 0.146(4) 0.118(3) 0.098(3) 0.014(2) 0.006(3) 0.042(3)

loop_
_geom_bond_atom_site_label_1
_geom_bond_atom_site_label_2
_geom_bond_distance
_geom_bond_site_symmetry_2
_geom_bond_publ_flag
N1 C1 1.324(3) . ?
N1 C8 1.376(3) . ?
N2 C1 1.371(3) . ?
N2 C15 1.397(3) . ?
N2 C22 1.446(3) . ?
C1 C2 1.473(3) . ?
O2 C30 1.309(4) . ?
O2 C29 1.438(3) . ?
O1 C3 1.357(3) . ?
C2 C7 1.400(3) . ?
C2 C3 1.408(3) . ?
C25 C24 1.374(4) . ?
C25 C26 1.383(4) . ?
C25 C28 1.515(3) . ?
C27 C22 1.378(4) . ?
C27 C26 1.380(3) . ?
C23 C22 1.369(3) . ?
C23 C24 1.388(3) . ?
C16 C21 1.376(4) . ?
C16 C17 1.385(4) . ?
C16 C15 1.468(3) . ?
C15 C8 1.371(3) . ?
C3 C4 1.382(4) . ?
C9 C14 1.382(4) . ?
C9 C10 1.382(4) . ?
C9 C8 1.480(3) . ?
C7 C6 1.380(4) . ?
C17 C18 1.380(4) . ?
C19 C20 1.359(4) . ?
C19 C18 1.364(4) . ?
C28 C29 1.505(4) . ?
C21 C20 1.380(4) . ?
C6 C5 1.375(4) . ?
C30 O3 1.189(4) . ?
C30 C31 1.473(5) . ?
C10 C11 1.383(4) . ?
C14 C13 1.391(4) . ?
C4 C5 1.360(4) . ?
C12 C11 1.364(5) . ?
C12 C13 1.373(4) . ?

loop_
_cod_related_entry_id
_cod_related_entry_database
_cod_related_entry_code
1 ChemSpider 30659888
